data_1547419
loop_
_publ_author_name
'Anuradha R. Pallipurath'
'Jonathan M. Skelton'
'Mark R. Warren'
'Naghmeh Kamali'
'Patrick McArdle'
'Andrea Erxleben'

_publ_section_title
;
 Sulfamerazine: Understanding the Influence of Slip Planes in the
 Polymorphic Phase Transformation through X-Ray Crystallographic Studies
 and ab Initio Lattice Dynamics
;
_journal_name_full 'Molecular Pharmaceutics'
_journal_page_first 3735
_journal_page_last 3748
_journal_paper_doi 10.1021/acs.molpharmaceut.5b00504
_journal_volume 12
_journal_year 2015
_chemical_absolute_configuration ad
_chemical_formula_moiety 'C11 H12 N4 O2 S'
_chemical_formula_sum 'C11 H12 N4 O2 S'
_chemical_formula_weight 264.31
_chemical_name_common Sulfamerazine
_chemical_name_systematic 4-amino-N-(4-methylpyrimidin-2-yl)
_space_group_crystal_system orthorhombic
_space_group_IT_number 33
_space_group_name_Hall 'P 2c -2n'
_space_group_name_H-M_alt 'P n a 21'
_symmetry_space_group_name_Hall 'P 2c -2n'
_symmetry_space_group_name_H-M 'P n a 21'
_atom_sites_solution_hydrogens mixed
_cell_angle_alpha 90
_cell_angle_beta 90
_cell_angle_gamma 90
_cell_formula_units_Z 8
_cell_length_a 14.4763(2)
_cell_length_b 8.19460(10)
_cell_length_c 21.8522(4)
_cell_measurement_reflns_used 5924
_cell_measurement_temperature 210
_cell_measurement_theta_max 29.4940
_cell_measurement_theta_min 2.5650
_cell_volume 2592.27(7)
_computing_cell_refinement
;
CrysAlisPro, Agilent Technologies,
Version 1.171.37.35 (release 13-08-2014 CrysAlis171 .NET)
(compiled Aug 13 2014,18:06:01)
;
_computing_data_collection
;
CrysAlisPro, Agilent Technologies,
Version 1.171.37.35 (release 13-08-2014 CrysAlis171 .NET)
(compiled Aug 13 2014,18:06:01)
;
_computing_data_reduction
;
CrysAlisPro, Agilent Technologies,
Version 1.171.37.35 (release 13-08-2014 CrysAlis171 .NET)
(compiled Aug 13 2014,18:06:01)
;
_computing_molecular_graphics OSCAIL
_computing_structure_refinement 'SHELXL-2014/7 (Sheldrick, 2014)'
_computing_structure_solution SHELXT
_diffrn_ambient_temperature 210
_diffrn_measured_fraction_theta_full 0.978
_diffrn_measured_fraction_theta_max 0.943
_diffrn_measurement_device 'CrystalLogic Kappa (3 circle)'
_diffrn_measurement_device_type 'Rigaku Saturn724+ (2x2 bin mode)'
_diffrn_measurement_method
;
omega rotation with 1 degree frames
;
_diffrn_measurement_specimen_support 'MiTeGen loop'
_diffrn_radiation_monochromator 'double crystal Silicon 111'
_diffrn_radiation_source 'Diamond Light Source Beamline I19'
_diffrn_radiation_type Synchrotron
_diffrn_radiation_wavelength 0.68890
_diffrn_reflns_av_R_equivalents 0.0441
_diffrn_reflns_av_unetI/netI 0.0574
_diffrn_reflns_Laue_measured_fraction_full 0.978
_diffrn_reflns_Laue_measured_fraction_max 0.943
_diffrn_reflns_limit_h_max 20
_diffrn_reflns_limit_h_min -13
_diffrn_reflns_limit_k_max 11
_diffrn_reflns_limit_k_min -11
_diffrn_reflns_limit_l_max 27
_diffrn_reflns_limit_l_min -22
_diffrn_reflns_number 12040
_diffrn_reflns_theta_full 24.415
_diffrn_reflns_theta_max 29.474
_diffrn_reflns_theta_min 2.573
_exptl_absorpt_coefficient_mu 0.250
_exptl_absorpt_correction_T_max 1.00000
_exptl_absorpt_correction_T_min 0.96981
_exptl_absorpt_correction_type multi-scan
_exptl_absorpt_process_details
;
CrysAlisPro, Agilent Technologies,
Version 1.171.36.28 (release 01-02-2013 CrysAlis171 .NET)
Empirical absorption correction using spherical harmonics,
implemented in SCALE3 ABSPACK scaling algorithm.
;
_exptl_crystal_colour Colourless
_exptl_crystal_density_diffrn 1.354
_exptl_crystal_description Parallelepiped
_exptl_crystal_F_000 1104
_exptl_crystal_size_max 0.50
_exptl_crystal_size_mid 0.40
_exptl_crystal_size_min 0.20
_refine_diff_density_max 0.256
_refine_diff_density_min -0.340
_refine_diff_density_rms 0.055
_refine_ls_abs_structure_details
;
 Flack x determined using 1570 quotients [(I+)-(I-)]/[(I+)+(I-)]
 (Parsons, Flack and Wagner, Acta Cryst. B69 (2013) 249-259).
;
_refine_ls_abs_structure_Flack 0.10(7)
_refine_ls_extinction_coef .
_refine_ls_extinction_method none
_refine_ls_goodness_of_fit_ref 1.090
_refine_ls_hydrogen_treatment mixed
_refine_ls_matrix_type full
_refine_ls_number_parameters 344
_refine_ls_number_reflns 6415
_refine_ls_number_restraints 1
_refine_ls_restrained_S_all 1.090
_refine_ls_R_factor_all 0.0676
_refine_ls_R_factor_gt 0.0505
_refine_ls_shift/su_max 0.002
_refine_ls_shift/su_mean 0.000
_refine_ls_structure_factor_coef Fsqd
_refine_ls_weighting_details 'w=1/[\s^2^(Fo^2^)+(0.0541P)^2^+0.3587P] where P=(Fo^2^+2Fc^2^)/3'
_refine_ls_weighting_scheme calc
_refine_ls_wR_factor_gt 0.1157
_refine_ls_wR_factor_ref 0.1389
_reflns_Friedel_coverage 0.679
_reflns_Friedel_fraction_full 0.774
_reflns_Friedel_fraction_max 0.672
_reflns_number_gt 5007
_reflns_number_total 6415
_reflns_threshold_expression 'I > 2\s(I)'
_cod_data_source_file Exp_Form-I2FSynchrotron_Form-I_210K.cif
_cod_data_source_block 210k_smz-f1_a
_cod_database_code 1547419
_shelx_space_group_comment
;
The symmetry employed for this shelxl refinement is uniquely defined
by the following loop, which should always be used as a source of
symmetry information in preference to the above space-group names.
They are only intended as comments.
;
_shelx_estimated_absorpt_t_min 0.885
_shelx_estimated_absorpt_t_max 0.952

loop_
_space_group_symop_operation_xyz
'x, y, z'
'-x, -y, z+1/2'
'x+1/2, -y+1/2, z'
'-x+1/2, y+1/2, z+1/2'

loop_
_atom_site_label
_atom_site_type_symbol
_atom_site_fract_x
_atom_site_fract_y
_atom_site_fract_z
_atom_site_U_iso_or_equiv
_atom_site_adp_type
_atom_site_occupancy
_atom_site_site_symmetry_order
_atom_site_calc_flag
_atom_site_refinement_flags_posn
_atom_site_refinement_flags_adp
_atom_site_refinement_flags_occupancy
_atom_site_disorder_assembly
_atom_site_disorder_group
S1 S 0.64516(7) 0.49512(11) 0.34397(6) 0.0280(2) Uani 1 1 d . . . . .
S2 S 0.57786(7) 0.49686(11) 0.65284(6) 0.0278(2) Uani 1 1 d . . . . .
O1 O 0.6884(2) 0.3704(3) 0.30823(16) 0.0374(7) Uani 1 1 d . . . . .
O2 O 0.5479(2) 0.5225(4) 0.33701(17) 0.0359(7) Uani 1 1 d . . . . .
O3 O 0.6757(2) 0.4698(4) 0.65926(17) 0.0349(7) Uani 1 1 d . . . . .
O4 O 0.5356(2) 0.6241(3) 0.68792(16) 0.0370(7) Uani 1 1 d . . . . .
N1 N 0.8428(3) 1.1170(5) 0.3120(2) 0.0423(10) Uani 1 1 d . . . . .
N2 N 0.6544(3) 0.4474(5) 0.4170(2) 0.0329(9) Uani 1 1 d . . . . .
N3 N 0.8137(2) 0.4090(4) 0.41718(19) 0.0322(8) Uani 1 1 d . . . . .
N4 N 0.7279(3) 0.4299(6) 0.5096(2) 0.0439(10) Uani 1 1 d . . . . .
N5 N 0.3804(3) -0.1202(5) 0.6953(2) 0.0540(13) Uani 1 1 d . . . . .
H5A H 0.3239 -0.1191 0.7074 0.070 Uiso 1 1 calc R U . . .
H5B H 0.4079 -0.2116 0.6889 0.070 Uiso 1 1 calc R U . . .
N6 N 0.5680(3) 0.5388(5) 0.5797(2) 0.0339(9) Uani 1 1 d . . . . .
N7 N 0.4094(3) 0.5871(4) 0.58065(19) 0.0347(9) Uani 1 1 d . . . . .
N8 N 0.4953(3) 0.5658(6) 0.4877(2) 0.0481(11) Uani 1 1 d . . . . .
C1 C 0.7040(3) 0.6772(4) 0.3336(2) 0.0257(9) Uani 1 1 d . . . . .
C2 C 0.7939(3) 0.6791(5) 0.3106(2) 0.0286(9) Uani 1 1 d . . . . .
H2 H 0.8231 0.5817 0.3006 0.037 Uiso 1 1 calc R U . . .
C3 C 0.8394(3) 0.8253(5) 0.3029(2) 0.0289(10) Uani 1 1 d . . . . .
H3 H 0.8989 0.8262 0.2868 0.038 Uiso 1 1 calc R U . . .
C4 C 0.7965(3) 0.9735(5) 0.3191(2) 0.0285(9) Uani 1 1 d . . . . .
C5 C 0.7058(3) 0.9698(5) 0.3424(3) 0.0315(9) Uani 1 1 d . . . . .
H5 H 0.6760 1.0669 0.3523 0.041 Uiso 1 1 calc R U . . .
C6 C 0.6609(3) 0.8233(5) 0.3505(2) 0.0312(9) Uani 1 1 d . . . . .
H6 H 0.6019 0.8213 0.3674 0.041 Uiso 1 1 calc R U . . .
C7 C 0.7369(3) 0.4284(5) 0.4495(2) 0.0312(10) Uani 1 1 d . . . . .
C8 C 0.8066(4) 0.4062(10) 0.5411(3) 0.0647(18) Uani 1 1 d . . . . .
H8 H 0.8048 0.4057 0.5836 0.084 Uiso 1 1 calc R U . . .
C9 C 0.8899(3) 0.3826(8) 0.5118(3) 0.0574(15) Uani 1 1 d . . . . .
H9 H 0.9435 0.3634 0.5341 0.075 Uiso 1 1 calc R U . . .
C10 C 0.8919(3) 0.3882(6) 0.4496(3) 0.0400(12) Uani 1 1 d . . . . .
C11 C 0.9780(3) 0.3698(7) 0.4134(3) 0.0529(14) Uani 1 1 d . . . . .
H11A H 0.9783 0.2651 0.3937 0.069 Uiso 1 1 calc R U . . .
H11B H 1.0305 0.3783 0.4400 0.069 Uiso 1 1 calc R U . . .
H11C H 0.9810 0.4542 0.3830 0.069 Uiso 1 1 calc R U . . .
C12 C 0.5188(3) 0.3159(4) 0.6658(2) 0.0285(9) Uani 1 1 d . . . . .
C13 C 0.5629(3) 0.1686(5) 0.6560(3) 0.0343(10) Uani 1 1 d . . . . .
H13 H 0.6242 0.1680 0.6432 0.045 Uiso 1 1 calc R U . . .
C14 C 0.5179(3) 0.0234(5) 0.6650(3) 0.0400(12) Uani 1 1 d . . . . .
H14 H 0.5479 -0.0746 0.6569 0.052 Uiso 1 1 calc R U . . .
C15 C 0.4263(3) 0.0228(5) 0.6863(2) 0.0337(10) Uani 1 1 d . . . . .
C16 C 0.3823(3) 0.1729(5) 0.6965(2) 0.0316(10) Uani 1 1 d . . . . .
H16 H 0.3213 0.1741 0.7098 0.041 Uiso 1 1 calc R U . . .
C17 C 0.4277(3) 0.3179(5) 0.6872(2) 0.0255(9) Uani 1 1 d . . . . .
H17 H 0.3981 0.4165 0.6951 0.033 Uiso 1 1 calc R U . . .
C18 C 0.4865(3) 0.5661(5) 0.5486(2) 0.0311(9) Uani 1 1 d . . . . .
C19 C 0.4179(4) 0.5971(9) 0.4562(3) 0.0627(18) Uani 1 1 d . . . . .
H19 H 0.4203 0.6007 0.4137 0.082 Uiso 1 1 calc R U . . .
C20 C 0.3346(4) 0.6242(9) 0.4854(3) 0.0659(18) Uani 1 1 d . . . . .
H20 H 0.2815 0.6476 0.4630 0.086 Uiso 1 1 calc R U . . .
C21 C 0.3319(3) 0.6158(6) 0.5475(3) 0.0403(11) Uani 1 1 d . . . . .
C22 C 0.2448(4) 0.6362(8) 0.5844(3) 0.0616(16) Uani 1 1 d . . . . .
H22A H 0.2441 0.7427 0.6027 0.080 Uiso 1 1 calc R U . . .
H22B H 0.2426 0.5546 0.6159 0.080 Uiso 1 1 calc R U . . .
H22C H 0.1921 0.6243 0.5581 0.080 Uiso 1 1 calc R U . . .
H1N1 H 0.900(4) 1.126(7) 0.288(3) 0.061(17) Uiso 1 1 d . . . . .
H2N1 H 0.811(3) 1.205(6) 0.318(2) 0.033(12) Uiso 1 1 d . . . . .
H1N2 H 0.624(4) 0.482(6) 0.434(3) 0.038(18) Uiso 1 1 d . . . . .
H1N6 H 0.618(4) 0.504(6) 0.558(3) 0.042(15) Uiso 1 1 d . . . . .

loop_
_atom_site_aniso_label
_atom_site_aniso_U_11
_atom_site_aniso_U_22
_atom_site_aniso_U_33
_atom_site_aniso_U_23
_atom_site_aniso_U_13
_atom_site_aniso_U_12
S1 0.0253(4) 0.0307(4) 0.0281(6) 0.0026(4) -0.0005(4) -0.0018(4)
S2 0.0262(4) 0.0288(4) 0.0283(6) 0.0032(4) -0.0015(4) -0.0016(4)
O1 0.0416(17) 0.0300(13) 0.041(2) -0.0056(13) 0.0009(15) -0.0012(13)
O2 0.0271(14) 0.0455(16) 0.035(2) 0.0046(15) -0.0032(15) -0.0037(12)
O3 0.0268(15) 0.0435(16) 0.034(2) 0.0065(15) -0.0068(14) -0.0019(12)
O4 0.0442(19) 0.0295(14) 0.037(2) -0.0031(13) -0.0050(15) -0.0020(12)
N1 0.041(2) 0.0293(17) 0.057(3) -0.0097(18) 0.016(2) -0.0041(15)
N2 0.0246(18) 0.042(2) 0.032(3) 0.0050(18) 0.0002(17) 0.0025(15)
N3 0.0259(17) 0.0352(17) 0.036(2) 0.0014(16) 0.0028(16) 0.0041(14)
N4 0.0300(19) 0.073(3) 0.029(3) 0.004(2) 0.0008(17) 0.0095(19)
N5 0.050(3) 0.0290(17) 0.083(4) -0.005(2) 0.018(2) -0.0087(17)
N6 0.0245(17) 0.049(2) 0.028(2) 0.0086(18) 0.0060(16) 0.0030(15)
N7 0.0269(18) 0.0386(18) 0.039(3) 0.0028(17) 0.0052(16) 0.0029(14)
N8 0.037(2) 0.070(3) 0.038(3) 0.005(2) -0.0025(19) 0.013(2)
C1 0.0222(18) 0.0277(16) 0.027(3) 0.0014(16) 0.0010(16) 0.0006(13)
C2 0.0252(19) 0.0295(17) 0.031(3) -0.0012(16) -0.0005(17) 0.0034(14)
C3 0.0255(19) 0.033(2) 0.028(3) -0.0016(18) 0.0053(18) 0.0024(15)
C4 0.0281(19) 0.0326(18) 0.025(2) -0.0021(16) -0.0010(17) -0.0009(15)
C5 0.031(2) 0.0284(17) 0.035(3) -0.0029(19) 0.008(2) 0.0029(14)
C6 0.0232(17) 0.0357(19) 0.035(3) 0.0007(19) 0.0043(18) 0.0019(14)
C7 0.027(2) 0.0330(19) 0.034(3) 0.0034(18) -0.0052(18) 0.0012(15)
C8 0.045(3) 0.114(5) 0.035(4) -0.001(3) -0.015(3) 0.023(3)
C9 0.032(2) 0.095(4) 0.045(4) -0.006(3) -0.007(2) 0.016(3)
C10 0.032(2) 0.042(2) 0.046(4) -0.002(2) -0.005(2) 0.0091(19)
C11 0.030(2) 0.070(3) 0.059(4) -0.006(3) 0.006(2) 0.009(2)
C12 0.0287(19) 0.0281(16) 0.029(3) 0.0016(16) -0.0038(17) -0.0005(14)
C13 0.029(2) 0.035(2) 0.039(3) -0.002(2) 0.011(2) 0.0041(15)
C14 0.034(2) 0.0293(19) 0.056(4) -0.004(2) 0.001(2) 0.0037(16)
C15 0.034(2) 0.0321(19) 0.035(3) -0.0029(17) 0.001(2) -0.0009(16)
C16 0.030(2) 0.0312(18) 0.033(3) -0.0041(17) 0.0031(18) -0.0018(15)
C17 0.027(2) 0.0285(17) 0.021(2) 0.0001(16) 0.0030(17) 0.0009(14)
C18 0.029(2) 0.0340(19) 0.031(3) 0.0017(18) -0.0021(18) 0.0017(16)
C19 0.039(3) 0.113(5) 0.036(4) 0.005(3) -0.004(2) 0.025(3)
C20 0.039(3) 0.101(5) 0.058(5) -0.003(4) -0.011(3) 0.029(3)
C21 0.026(2) 0.047(2) 0.048(4) -0.002(2) -0.001(2) 0.0057(18)
C22 0.033(3) 0.077(4) 0.075(4) -0.005(3) 0.010(3) 0.011(3)

loop_
_atom_type_symbol
_atom_type_description
_atom_type_scat_dispersion_real
_atom_type_scat_dispersion_imag
_atom_type_scat_source
C C 0.0033 0.0016 'International Tables Vol C Tables 4.2.6.8 and 6.1.1.4'
H H 0.0000 0.0000 'International Tables Vol C Tables 4.2.6.8 and 6.1.1.4'
N N 0.0061 0.0033 'International Tables Vol C Tables 4.2.6.8 and 6.1.1.4'
O O 0.0106 0.0060 'International Tables Vol C Tables 4.2.6.8 and 6.1.1.4'
S S 0.1246 0.1234 'International Tables Vol C Tables 4.2.6.8 and 6.1.1.4'

loop_
_geom_angle_atom_site_label_1
_geom_angle_atom_site_label_2
_geom_angle_atom_site_label_3
_geom_angle
_geom_angle_site_symmetry_1
_geom_angle_site_symmetry_3
O1 S1 O2 118.9(2) . .
O1 S1 N2 108.9(2) . .
O2 S1 N2 102.7(2) . .
O1 S1 C1 109.2(2) . .
O2 S1 C1 109.52(18) . .
N2 S1 C1 106.9(2) . .
O4 S2 O3 118.7(2) . .
O4 S2 N6 109.4(2) . .
O3 S2 N6 102.3(2) . .
O4 S2 C12 109.0(2) . .
O3 S2 C12 109.69(18) . .
N6 S2 C12 107.2(2) . .
C4 N1 H1N1 123(3) . .
C4 N1 H2N1 116(3) . .
H1N1 N1 H2N1 117(4) . .
C7 N2 S1 125.9(3) . .
C7 N2 H1N2 110(6) . .
S1 N2 H1N2 114(6) . .
C7 N3 C10 116.2(4) . .
C7 N4 C8 115.2(5) . .
C15 N5 H5A 120.0 . .
C15 N5 H5B 120.0 . .
H5A N5 H5B 120.0 . .
C18 N6 S2 126.1(3) . .
C18 N6 H1N6 119(4) . .
S2 N6 H1N6 111(4) . .
C18 N7 C21 115.9(4) . .
C18 N8 C19 115.6(5) . .
C2 C1 C6 120.1(3) . .
C2 C1 S1 121.1(3) . .
C6 C1 S1 118.8(3) . .
C3 C2 C1 120.0(4) . .
C3 C2 H2 120.0 . .
C1 C2 H2 120.0 . .
C2 C3 C4 120.5(4) . .
C2 C3 H3 119.8 . .
C4 C3 H3 119.8 . .
N1 C4 C5 121.2(4) . .
N1 C4 C3 119.9(4) . .
C5 C4 C3 118.9(4) . .
C6 C5 C4 120.3(4) . .
C6 C5 H5 119.8 . .
C4 C5 H5 119.8 . .
C5 C6 C1 120.1(4) . .
C5 C6 H6 120.0 . .
C1 C6 H6 120.0 . .
N4 C7 N3 127.7(4) . .
N4 C7 N2 114.8(4) . .
N3 C7 N2 117.4(4) . .
N4 C8 C9 121.6(6) . .
N4 C8 H8 119.2 . .
C9 C8 H8 119.2 . .
C10 C9 C8 118.5(5) . .
C10 C9 H9 120.7 . .
C8 C9 H9 120.7 . .
N3 C10 C9 120.8(5) . .
N3 C10 C11 116.0(5) . .
C9 C10 C11 123.2(5) . .
C10 C11 H11A 109.5 . .
C10 C11 H11B 109.5 . .
H11A C11 H11B 109.5 . .
C10 C11 H11C 109.5 . .
H11A C11 H11C 109.5 . .
H11B C11 H11C 109.5 . .
C13 C12 C17 119.8(4) . .
C13 C12 S2 119.6(3) . .
C17 C12 S2 120.6(3) . .
C14 C13 C12 121.1(4) . .
C14 C13 H13 119.5 . .
C12 C13 H13 119.5 . .
C13 C14 C15 120.0(4) . .
C13 C14 H14 120.0 . .
C15 C14 H14 120.0 . .
N5 C15 C16 120.6(4) . .
N5 C15 C14 120.8(4) . .
C16 C15 C14 118.5(4) . .
C17 C16 C15 121.2(4) . .
C17 C16 H16 119.4 . .
C15 C16 H16 119.4 . .
C16 C17 C12 119.3(4) . .
C16 C17 H17 120.3 . .
C12 C17 H17 120.3 . .
N7 C18 N8 127.2(4) . .
N7 C18 N6 118.6(4) . .
N8 C18 N6 114.1(4) . .
N8 C19 C20 121.6(6) . .
N8 C19 H19 119.2 . .
C20 C19 H19 119.2 . .
C21 C20 C19 118.5(5) . .
C21 C20 H20 120.8 . .
C19 C20 H20 120.8 . .
N7 C21 C20 121.2(5) . .
N7 C21 C22 115.3(5) . .
C20 C21 C22 123.5(5) . .
C21 C22 H22A 109.5 . .
C21 C22 H22B 109.5 . .
H22A C22 H22B 109.5 . .
C21 C22 H22C 109.5 . .
H22A C22 H22C 109.5 . .
H22B C22 H22C 109.5 . .

loop_
_geom_bond_atom_site_label_1
_geom_bond_atom_site_label_2
_geom_bond_distance
_geom_bond_site_symmetry_2
S1 O1 1.430(3) .
S1 O2 1.434(3) .
S1 N2 1.649(5) .
S1 C1 1.733(4) .
S2 O4 1.432(3) .
S2 O3 1.441(3) .
S2 N6 1.640(4) .
S2 C12 1.734(4) .
N1 C4 1.363(5) .
N1 H1N1 0.98(6) .
N1 H2N1 0.86(4) .
N2 C7 1.397(6) .
N2 H1N2 0.64(5) .
N3 C7 1.327(5) .
N3 C10 1.346(6) .
N4 C7 1.320(6) .
N4 C8 1.345(6) .
N5 C15 1.361(5) .
N5 H5A 0.8600 .
N5 H5B 0.8600 .
N6 C18 1.380(6) .
N6 H1N6 0.91(5) .
N7 C18 1.328(5) .
N7 C21 1.355(6) .
N8 C18 1.337(6) .
N8 C19 1.340(7) .
C1 C2 1.394(5) .
C1 C6 1.400(5) .
C2 C3 1.378(6) .
C2 H2 0.9300 .
C3 C4 1.409(5) .
C3 H3 0.9300 .
C4 C5 1.409(6) .
C5 C6 1.376(5) .
C5 H5 0.9300 .
C6 H6 0.9300 .
C8 C9 1.378(8) .
C8 H8 0.9300 .
C9 C10 1.362(8) .
C9 H9 0.9300 .
C10 C11 1.484(7) .
C11 H11A 0.9600 .
C11 H11B 0.9600 .
C11 H11C 0.9600 .
C12 C13 1.382(5) .
C12 C17 1.400(5) .
C13 C14 1.371(6) .
C13 H13 0.9300 .
C14 C15 1.405(6) .
C14 H14 0.9300 .
C15 C16 1.403(6) .
C16 C17 1.373(6) .
C16 H16 0.9300 .
C17 H17 0.9300 .
C19 C20 1.383(8) .
C19 H19 0.9300 .
C20 C21 1.361(8) .
C20 H20 0.9300 .
C21 C22 1.506(7) .
C22 H22A 0.9600 .
C22 H22B 0.9600 .
C22 H22C 0.9600 .

loop_
_geom_hbond_atom_site_label_D
_geom_hbond_atom_site_label_H
_geom_hbond_atom_site_label_A
_geom_hbond_distance_DH
_geom_hbond_distance_HA
_geom_hbond_distance_DA
_geom_hbond_angle_DHA
_geom_hbond_site_symmetry_A
N5 H5B O4 0.86 2.29 3.076(5) 152.7 1_545
N1 H1N1 O4 0.98(6) 2.38(6) 3.233(5) 145(4) 4_654
N1 H2N1 O1 0.86(4) 2.24(5) 3.052(5) 156(4) 1_565
N2 H1N2 N8 0.64(5) 2.31(6) 2.937(6) 168(7) .
N6 H1N6 N4 0.91(5) 2.01(6) 2.917(6) 179(5) .

loop_
_geom_torsion_atom_site_label_1
_geom_torsion_atom_site_label_2
_geom_torsion_atom_site_label_3
_geom_torsion_atom_site_label_4
_geom_torsion
_geom_torsion_site_symmetry_1
_geom_torsion_site_symmetry_2
_geom_torsion_site_symmetry_3
_geom_torsion_site_symmetry_4
O1 S1 N2 C7 61.4(4) . . . .
O2 S1 N2 C7 -171.6(4) . . . .
C1 S1 N2 C7 -56.4(4) . . . .
O4 S2 N6 C18 -57.1(4) . . . .
O3 S2 N6 C18 176.2(4) . . . .
C12 S2 N6 C18 60.9(4) . . . .
O1 S1 C1 C2 -18.9(4) . . . .
O2 S1 C1 C2 -150.7(4) . . . .
N2 S1 C1 C2 98.8(4) . . . .
O1 S1 C1 C6 163.2(4) . . . .
O2 S1 C1 C6 31.4(4) . . . .
N2 S1 C1 C6 -79.1(4) . . . .
C6 C1 C2 C3 -2.0(7) . . . .
S1 C1 C2 C3 -179.9(4) . . . .
C1 C2 C3 C4 1.2(7) . . . .
C2 C3 C4 N1 179.1(4) . . . .
C2 C3 C4 C5 -1.0(7) . . . .
N1 C4 C5 C6 -178.5(5) . . . .
C3 C4 C5 C6 1.6(7) . . . .
C4 C5 C6 C1 -2.4(8) . . . .
C2 C1 C6 C5 2.6(7) . . . .
S1 C1 C6 C5 -179.5(4) . . . .
C8 N4 C7 N3 -1.1(8) . . . .
C8 N4 C7 N2 177.9(5) . . . .
C10 N3 C7 N4 0.0(7) . . . .
C10 N3 C7 N2 -178.9(4) . . . .
S1 N2 C7 N4 164.1(4) . . . .
S1 N2 C7 N3 -16.8(6) . . . .
C7 N4 C8 C9 0.1(9) . . . .
N4 C8 C9 C10 1.8(11) . . . .
C7 N3 C10 C9 2.0(7) . . . .
C7 N3 C10 C11 -178.8(4) . . . .
C8 C9 C10 N3 -2.9(9) . . . .
C8 C9 C10 C11 178.0(6) . . . .
O4 S2 C12 C13 -156.8(4) . . . .
O3 S2 C12 C13 -25.3(4) . . . .
N6 S2 C12 C13 85.0(4) . . . .
O4 S2 C12 C17 21.9(4) . . . .
O3 S2 C12 C17 153.4(4) . . . .
N6 S2 C12 C17 -96.3(4) . . . .
C17 C12 C13 C14 2.3(7) . . . .
S2 C12 C13 C14 -179.0(4) . . . .
C12 C13 C14 C15 -2.1(8) . . . .
C13 C14 C15 N5 179.9(5) . . . .
C13 C14 C15 C16 1.5(8) . . . .
N5 C15 C16 C17 -179.6(4) . . . .
C14 C15 C16 C17 -1.3(7) . . . .
C15 C16 C17 C12 1.5(7) . . . .
C13 C12 C17 C16 -1.9(7) . . . .
S2 C12 C17 C16 179.4(4) . . . .
C21 N7 C18 N8 -1.9(7) . . . .
C21 N7 C18 N6 179.1(4) . . . .
C19 N8 C18 N7 3.0(8) . . . .
C19 N8 C18 N6 -178.0(5) . . . .
S2 N6 C18 N7 11.7(6) . . . .
S2 N6 C18 N8 -167.4(4) . . . .
C18 N8 C19 C20 -1.3(10) . . . .
N8 C19 C20 C21 -1.1(11) . . . .
C18 N7 C21 C20 -0.8(7) . . . .
C18 N7 C21 C22 178.9(5) . . . .
C19 C20 C21 N7 2.2(10) . . . .
C19 C20 C21 C22 -177.5(6) . . . .
